data_7240561
loop_
_publ_author_name
'Bakthadoss, Manickam'
'Surendar, Manickam'

_publ_section_title
;
 Cascade annulation reaction (CAR): highly diastereoselective synthesis of
 pyranopyrazole scaffolds
;
_journal_issue 32
_journal_name_full 'RSC Advances'
_journal_page_first 19003
_journal_page_last 19007
_journal_paper_doi 10.1039/D0RA03400B
_journal_volume 10
_journal_year 2020
_chemical_formula_moiety 'C25 H22 N2 O3'
_chemical_formula_sum 'C25 H22 N2 O3'
_chemical_formula_weight 398.44
_space_group_crystal_system monoclinic
_space_group_IT_number 14
_space_group_name_Hall '-P 2yn'
_space_group_name_H-M_alt 'P 1 21/n 1'
_atom_sites_solution_hydrogens mixed
_atom_sites_solution_primary direct
_audit_creation_date 2020-01-13
_audit_creation_method
;
Olex2 1.3-alpha
(compiled 2019.09.11 svn.r3662 for OlexSys, GUI svn.r5938)
;
_audit_update_record
;
2020-01-13 deposited with the CCDC.	2020-05-12 downloaded from the CCDC.
;
_cell_angle_alpha 90
_cell_angle_beta 101.498(4)
_cell_angle_gamma 90
_cell_formula_units_Z 4
_cell_length_a 11.2883(4)
_cell_length_b 9.8313(4)
_cell_length_c 18.7276(7)
_cell_measurement_reflns_used 3809
_cell_measurement_temperature 298
_cell_measurement_theta_max 29.1062
_cell_measurement_theta_min 3.9153
_cell_volume 2036.65(14)
_computing_cell_refinement
;
CrysAlisPro, Agilent Technologies,
Version 1.171.36.21 (release 14-08-2012 CrysAlis171 .NET)
(compiled Sep 14 2012,17:21:16)
;
_computing_data_collection
;
CrysAlisPro, Agilent Technologies,
Version 1.171.36.21 (release 14-08-2012 CrysAlis171 .NET)
(compiled Sep 14 2012,17:21:16)
;
_computing_data_reduction
;
CrysAlisPro, Agilent Technologies,
Version 1.171.36.21 (release 14-08-2012 CrysAlis171 .NET)
(compiled Sep 14 2012,17:21:16)
;
_computing_molecular_graphics 'Olex2 1.3-alpha (Dolomanov et al., 2009)'
_computing_publication_material 'Olex2 1.3-alpha (Dolomanov et al., 2009)'
_computing_structure_refinement 'ShelXL 2018/3 (Sheldrick, 2015)'
_computing_structure_solution 'ShelXS n/a (Sheldrick, 2008)'
_diffrn_ambient_temperature 298
_diffrn_detector_area_resol_mean 15.9821
_diffrn_measured_fraction_theta_full 0.995
_diffrn_measured_fraction_theta_max 0.880
_diffrn_measurement_details
;
#__ type_ start__ end____ width___ exp.time_
  1 omega  -89.00  -64.00   1.0000   10.5300
omega____ theta____ kappa____ phi______ frames
    -      -17.5741  -37.0000  -30.0000 25

#__ type_ start__ end____ width___ exp.time_
  2 omega  -94.00  -45.00   1.0000   10.5300
omega____ theta____ kappa____ phi______ frames
    -      -17.5741  178.0000 -150.0000 49

#__ type_ start__ end____ width___ exp.time_
  3 omega  -23.00    2.00   1.0000   10.5300
omega____ theta____ kappa____ phi______ frames
    -      -17.5741  -99.0000   60.0000 25

#__ type_ start__ end____ width___ exp.time_
  4 omega  -25.00   17.00   1.0000   10.5300
omega____ theta____ kappa____ phi______ frames
    -      -17.5741  -99.0000   30.0000 42

#__ type_ start__ end____ width___ exp.time_
  5 omega   28.00   55.00   1.0000   10.5300
omega____ theta____ kappa____ phi______ frames
    -      -17.5741    0.0000   30.0000 27

#__ type_ start__ end____ width___ exp.time_
  6 omega  -87.00    7.00   1.0000   10.5300
omega____ theta____ kappa____ phi______ frames
    -      -17.5741  -37.0000 -120.0000 94

#__ type_ start__ end____ width___ exp.time_
  7 omega  -80.00  -54.00   1.0000   10.5300
omega____ theta____ kappa____ phi______ frames
    -      -17.5741  -57.0000  120.0000 26

#__ type_ start__ end____ width___ exp.time_
  8 omega  -25.00    1.00   1.0000   10.5300
omega____ theta____ kappa____ phi______ frames
    -      -17.5741  -57.0000  120.0000 26

#__ type_ start__ end____ width___ exp.time_
  9 omega    6.00   42.00   1.0000   10.5300
omega____ theta____ kappa____ phi______ frames
    -      -17.5741   73.0000   -6.0000 36

#__ type_ start__ end____ width___ exp.time_
 10 omega  -82.00  -56.00   1.0000   10.5300
omega____ theta____ kappa____ phi______ frames
    -      -17.5741    0.0000   30.0000 26

#__ type_ start__ end____ width___ exp.time_
 11 omega   15.00   49.00   1.0000   10.5300
omega____ theta____ kappa____ phi______ frames
    -       19.3710  -77.0000   90.0000 34
;
_diffrn_measurement_device_type 'Xcalibur, Eos'
_diffrn_measurement_method '\w scans'
_diffrn_orient_matrix_UB_11 0.0620127000
_diffrn_orient_matrix_UB_12 -0.0176198000
_diffrn_orient_matrix_UB_13 0.0101764000
_diffrn_orient_matrix_UB_21 -0.0064626000
_diffrn_orient_matrix_UB_22 -0.0453764000
_diffrn_orient_matrix_UB_23 -0.0299709000
_diffrn_orient_matrix_UB_31 0.0149881000
_diffrn_orient_matrix_UB_32 0.0532575000
_diffrn_orient_matrix_UB_33 -0.0221666000
_diffrn_radiation_monochromator graphite
_diffrn_radiation_type 'Mo K\a'
_diffrn_radiation_wavelength 0.71073
_diffrn_reflns_av_R_equivalents 0.0306
_diffrn_reflns_av_unetI/netI 0.0329
_diffrn_reflns_Laue_measured_fraction_full 0.995
_diffrn_reflns_Laue_measured_fraction_max 0.880
_diffrn_reflns_limit_h_max 15
_diffrn_reflns_limit_h_min -13
_diffrn_reflns_limit_k_max 13
_diffrn_reflns_limit_k_min -13
_diffrn_reflns_limit_l_max 25
_diffrn_reflns_limit_l_min -23
_diffrn_reflns_number 15572
_diffrn_reflns_point_group_measured_fraction_full 0.995
_diffrn_reflns_point_group_measured_fraction_max 0.880
_diffrn_reflns_theta_full 25.000
_diffrn_reflns_theta_max 29.171
_diffrn_reflns_theta_min 3.923
_diffrn_source 'Enhance (Mo) X-ray Source'
_exptl_absorpt_coefficient_mu 0.086
_exptl_absorpt_correction_T_max 1.00000
_exptl_absorpt_correction_T_min 0.97088
_exptl_absorpt_correction_type multi-scan
_exptl_absorpt_process_details
;
CrysAlisPro, Agilent Technologies,
Version 1.171.36.21 (release 14-08-2012 CrysAlis171 .NET)
(compiled Sep 14 2012,17:21:16)
Empirical absorption correction using spherical harmonics,
 implemented in SCALE3 ABSPACK scaling algorithm.
;
_exptl_crystal_colour colourless
_exptl_crystal_colour_primary colourless
_exptl_crystal_density_diffrn 1.299
_exptl_crystal_description block
_exptl_crystal_F_000 840
_exptl_crystal_size_max 0.7
_exptl_crystal_size_mid 0.52
_exptl_crystal_size_min 0.42
_refine_diff_density_max 0.175
_refine_diff_density_min -0.172
_refine_diff_density_rms 0.041
_refine_ls_extinction_method none
_refine_ls_goodness_of_fit_ref 1.035
_refine_ls_hydrogen_treatment mixed
_refine_ls_matrix_type full
_refine_ls_number_parameters 277
_refine_ls_number_reflns 4848
_refine_ls_number_restraints 0
_refine_ls_restrained_S_all 1.035
_refine_ls_R_factor_all 0.0809
_refine_ls_R_factor_gt 0.0497
_refine_ls_shift/su_max 0.000
_refine_ls_shift/su_mean 0.000
_refine_ls_structure_factor_coef Fsqd
_refine_ls_weighting_details 'w=1/[\s^2^(Fo^2^)+(0.0560P)^2^+0.3832P] where P=(Fo^2^+2Fc^2^)/3'
_refine_ls_weighting_scheme calc
_refine_ls_wR_factor_gt 0.1155
_refine_ls_wR_factor_ref 0.1334
_reflns_Friedel_coverage 0.000
_reflns_number_gt 3259
_reflns_number_total 4848
_reflns_threshold_expression 'I > 2\s(I)'
_cod_data_source_file d0ra03400b2.cif
_cod_data_source_block mb-msp-aa-ss
_cod_depositor_comments 'Adding full bibliography for 7240561--7240562.cif.'
_cod_original_cell_volume 2036.66(14)
_cod_database_code 7240561
_shelx_shelxl_version_number 2018/3
_chemical_oxdiff_formula 'C25 H22 N2 O3'
_chemical_oxdiff_usercomment 'COLOURLESS BLOCK, 298K, 0.7 0.52 0.42'
_shelx_space_group_comment
;
The symmetry employed for this shelxl refinement is uniquely defined
by the following loop, which should always be used as a source of
symmetry information in preference to the above space-group names.
They are only intended as comments.
;
_reflns_odcompleteness_completeness 99.41
_reflns_odcompleteness_iscentric 1
_reflns_odcompleteness_theta 26.32
_olex2_refinement_description
;
1. Fixed Uiso
 At 1.2 times of:
  All C(H) groups
 At 1.5 times of:
  All C(H,H,H) groups, All O(H) groups
2.a Ternary CH refined with riding coordinates:
 C4(H4), C6(H6)
2.b Aromatic/amide H refined with riding coordinates:
 C11(H11), C16(H16), C17(H17), C18(H18), C19(H19), C20(H20), C21(H21),
 C22(H22), C24(H24), C25(H25), C26(H26), C27(H27), C28(H28), C29(H29), C30(H30)
2.c Idealised Me refined as rotating group:
 C23(H23a,H23b,H23c)
2.d Idealised tetrahedral OH refined as rotating group:
 O3(H3)
;
_olex2_submission_special_instructions 'No special instructions were received'

loop_
_space_group_symop_operation_xyz
'x, y, z'
'-x+1/2, y+1/2, -z+1/2'
'-x, -y, -z'
'x-1/2, -y-1/2, z-1/2'

loop_
_atom_site_label
_atom_site_type_symbol
_atom_site_fract_x
_atom_site_fract_y
_atom_site_fract_z
_atom_site_U_iso_or_equiv
_atom_site_adp_type
_atom_site_occupancy
_atom_site_site_symmetry_order
_atom_site_calc_flag
_atom_site_refinement_flags_posn
_atom_site_refinement_flags_adp
_atom_site_refinement_flags_occupancy
_atom_site_disorder_assembly
_atom_site_disorder_group
O1 O 0.48555(9) 0.64287(12) 0.13854(6) 0.0470(3) Uani 1 1 d . . . . .
O2 O 0.24076(11) 0.78084(11) 0.22974(7) 0.0526(3) Uani 1 1 d . . . . .
O3 O 0.33207(11) 0.54868(11) 0.28675(5) 0.0459(3) Uani 1 1 d . . . . .
H3 H 0.314555 0.468962 0.292307 0.069 Uiso 1 1 calc R U . . .
C4 C 0.34223(13) 0.57007(14) 0.21353(7) 0.0369(3) Uani 1 1 d . . . . .
H4 H 0.329812 0.483468 0.187182 0.044 Uiso 1 1 calc R U . . .
N5 N 0.39514(13) 0.75764(14) 0.03065(7) 0.0493(3) Uani 1 1 d . . . . .
C6 C 0.47039(13) 0.62215(15) 0.21319(8) 0.0397(3) Uani 1 1 d . . . . .
H6 H 0.483215 0.708564 0.239692 0.048 Uiso 1 1 calc R U . . .
C7 C 0.24230(13) 0.67185(15) 0.17844(8) 0.0397(3) Uani 1 1 d . . . . .
C8 C 0.56613(13) 0.52233(15) 0.24705(8) 0.0407(3) Uani 1 1 d . . . . .
N9 N 0.28572(14) 0.81904(16) 0.00137(8) 0.0564(4) Uani 1 1 d . . . . .
C10 C 0.12099(14) 0.59671(16) 0.16267(9) 0.0443(4) Uani 1 1 d . . . . .
C11 C 0.59946(15) 0.41635(17) 0.20636(9) 0.0499(4) Uani 1 1 d . . . . .
H11 H 0.563976 0.408064 0.157292 0.060 Uiso 1 1 calc R U . . .
C12 C 0.38983(14) 0.70519(15) 0.09707(8) 0.0416(3) Uani 1 1 d . . . . .
C13 C 0.27825(14) 0.72763(15) 0.11172(8) 0.0425(4) Uani 1 1 d . . . . .
C14 C 0.21683(16) 0.80079(17) 0.05026(9) 0.0505(4) Uani 1 1 d . . . . .
C15 C 0.49448(16) 0.76699(17) -0.00527(8) 0.0495(4) Uani 1 1 d . . . . .
C16 C 0.61965(16) 0.53239(19) 0.32016(9) 0.0531(4) Uani 1 1 d . . . . .
H16 H 0.598843 0.603685 0.347892 0.064 Uiso 1 1 calc R U . . .
C17 C 0.70371(17) 0.4372(2) 0.35210(11) 0.0663(5) Uani 1 1 d . . . . .
H17 H 0.737746 0.443698 0.401473 0.080 Uiso 1 1 calc R U . . .
C18 C 0.68533(16) 0.3229(2) 0.23853(12) 0.0635(5) Uani 1 1 d . . . . .
H18 H 0.708173 0.252644 0.210861 0.076 Uiso 1 1 calc R U . . .
C19 C 0.4951(2) 0.8665(2) -0.05749(10) 0.0665(5) Uani 1 1 d . . . . .
H19 H 0.428908 0.923867 -0.070843 0.080 Uiso 1 1 calc R U . . .
C20 C 0.59223(19) 0.6806(2) 0.01248(10) 0.0650(5) Uani 1 1 d . . . . .
H20 H 0.591670 0.610685 0.045859 0.078 Uiso 1 1 calc R U . . .
C21 C 0.03676(19) 0.6096(2) 0.20562(12) 0.0686(6) Uani 1 1 d . . . . .
H21 H 0.049686 0.670959 0.244187 0.082 Uiso 1 1 calc R U . . .
C22 C 0.73724(16) 0.3336(2) 0.31165(13) 0.0698(6) Uani 1 1 d . . . . .
H22 H 0.794761 0.270521 0.333264 0.084 Uiso 1 1 calc R U . . .
C23 C 0.09323(18) 0.8612(2) 0.03847(11) 0.0723(6) Uani 1 1 d . . . . .
H23A H 0.092570 0.935088 0.071918 0.108 Uiso 1 1 calc R U . . .
H23B H 0.036395 0.793075 0.046503 0.108 Uiso 1 1 calc R U . . .
H23C H 0.071184 0.894403 -0.010599 0.108 Uiso 1 1 calc R U . . .
C24 C 0.5945(3) 0.8804(2) -0.08977(12) 0.0798(7) Uani 1 1 d . . . . .
H24 H 0.594619 0.947386 -0.124808 0.096 Uiso 1 1 calc R U . . .
C25 C -0.09023(19) 0.4424(2) 0.13615(14) 0.0770(6) Uani 1 1 d . . . . .
H25 H -0.160760 0.390883 0.127312 0.092 Uiso 1 1 calc R U . . .
C26 C 0.09684(19) 0.5058(3) 0.10665(12) 0.0833(7) Uani 1 1 d . . . . .
H26 H 0.152460 0.494896 0.076534 0.100 Uiso 1 1 calc R U . . .
C27 C 0.6921(2) 0.7974(3) -0.07098(12) 0.0848(7) Uani 1 1 d . . . . .
H27 H 0.758732 0.807657 -0.092736 0.102 Uiso 1 1 calc R U . . .
C28 C -0.0079(2) 0.4294(3) 0.09341(14) 0.1005(9) Uani 1 1 d . . . . .
H28 H -0.021821 0.368525 0.054646 0.121 Uiso 1 1 calc R U . . .
C29 C 0.6910(2) 0.6989(3) -0.01981(11) 0.0832(7) Uani 1 1 d . . . . .
H29 H 0.758128 0.642923 -0.006363 0.100 Uiso 1 1 calc R U . . .
C30 C -0.0682(2) 0.5314(3) 0.19193(15) 0.0855(7) Uani 1 1 d . . . . .
H30 H -0.124277 0.540784 0.221892 0.103 Uiso 1 1 calc R U . . .
H2 H 0.249(2) 0.743(3) 0.2728(13) 0.094(8) Uiso 1 1 d . . . . .

loop_
_atom_site_aniso_label
_atom_site_aniso_U_11
_atom_site_aniso_U_22
_atom_site_aniso_U_33
_atom_site_aniso_U_23
_atom_site_aniso_U_13
_atom_site_aniso_U_12
O1 0.0443(6) 0.0555(7) 0.0413(6) 0.0141(5) 0.0087(5) 0.0042(5)
O2 0.0743(8) 0.0360(6) 0.0468(7) -0.0079(5) 0.0100(6) 0.0096(6)
O3 0.0616(7) 0.0413(6) 0.0369(6) 0.0026(5) 0.0143(5) 0.0000(5)
C4 0.0448(8) 0.0318(7) 0.0346(7) -0.0009(6) 0.0095(6) -0.0002(6)
N5 0.0568(8) 0.0522(8) 0.0378(7) 0.0104(6) 0.0069(6) 0.0042(7)
C6 0.0473(8) 0.0356(8) 0.0354(7) 0.0031(6) 0.0060(6) -0.0016(7)
C7 0.0477(8) 0.0330(7) 0.0383(8) -0.0040(6) 0.0086(6) 0.0043(6)
C8 0.0392(8) 0.0402(8) 0.0413(8) 0.0069(7) 0.0046(6) -0.0050(7)
N9 0.0647(9) 0.0578(9) 0.0432(8) 0.0106(7) 0.0025(7) 0.0116(7)
C10 0.0447(8) 0.0443(8) 0.0441(8) -0.0006(7) 0.0092(7) 0.0060(7)
C11 0.0518(9) 0.0499(9) 0.0478(9) 0.0042(8) 0.0100(7) 0.0047(8)
C12 0.0486(9) 0.0377(8) 0.0372(8) 0.0053(7) 0.0052(6) 0.0015(7)
C13 0.0486(9) 0.0370(8) 0.0404(8) 0.0023(7) 0.0051(7) 0.0043(7)
C14 0.0583(10) 0.0472(9) 0.0427(9) 0.0031(7) 0.0018(8) 0.0090(8)
C15 0.0637(10) 0.0500(9) 0.0359(8) -0.0022(7) 0.0126(7) -0.0059(8)
C16 0.0557(10) 0.0543(10) 0.0452(9) 0.0029(8) 0.0000(7) -0.0065(8)
C17 0.0560(11) 0.0766(14) 0.0575(11) 0.0174(11) -0.0102(9) -0.0059(10)
C18 0.0573(11) 0.0591(11) 0.0787(13) 0.0124(10) 0.0243(10) 0.0145(9)
C19 0.0946(15) 0.0591(11) 0.0495(10) 0.0073(9) 0.0232(10) -0.0005(11)
C20 0.0774(13) 0.0738(13) 0.0475(10) 0.0066(10) 0.0212(9) 0.0098(11)
C21 0.0736(13) 0.0618(12) 0.0803(14) -0.0142(10) 0.0395(11) -0.0057(10)
C22 0.0453(10) 0.0755(14) 0.0846(15) 0.0283(12) 0.0032(10) 0.0105(10)
C23 0.0711(12) 0.0812(14) 0.0589(11) 0.0075(11) -0.0008(10) 0.0316(11)
C24 0.1178(19) 0.0736(14) 0.0565(12) 0.0027(11) 0.0379(13) -0.0210(14)
C25 0.0538(12) 0.0802(15) 0.0972(16) -0.0004(14) 0.0158(11) -0.0144(11)
C26 0.0662(12) 0.1145(18) 0.0770(14) -0.0498(14) 0.0329(11) -0.0328(13)
C27 0.0944(17) 0.1085(19) 0.0606(13) -0.0116(13) 0.0375(12) -0.0165(16)
C28 0.0857(16) 0.128(2) 0.0907(17) -0.0522(17) 0.0246(14) -0.0465(16)
C29 0.0836(15) 0.1163(19) 0.0569(12) -0.0018(13) 0.0317(11) 0.0144(14)
C30 0.0691(14) 0.0796(15) 0.122(2) -0.0089(15) 0.0533(14) -0.0092(12)

loop_
_atom_type_symbol
_atom_type_description
_atom_type_scat_dispersion_real
_atom_type_scat_dispersion_imag
_atom_type_scat_source
C C 0.0033 0.0016 'International Tables Vol C Tables 4.2.6.8 and 6.1.1.4'
H H 0.0000 0.0000 'International Tables Vol C Tables 4.2.6.8 and 6.1.1.4'
N N 0.0061 0.0033 'International Tables Vol C Tables 4.2.6.8 and 6.1.1.4'
O O 0.0106 0.0060 'International Tables Vol C Tables 4.2.6.8 and 6.1.1.4'

loop_
_geom_angle_atom_site_label_1
_geom_angle_atom_site_label_2
_geom_angle_atom_site_label_3
_geom_angle
_geom_angle_site_symmetry_1
_geom_angle_site_symmetry_3
_geom_angle_publ_flag
C12 O1 C6 112.53(11) . . ?
C7 O2 H2 106.3(16) . . ?
C4 O3 H3 109.5 . . ?
O3 C4 H4 109.1 . . ?
O3 C4 C6 108.18(11) . . ?
O3 C4 C7 108.28(11) . . ?
C6 C4 H4 109.1 . . ?
C6 C4 C7 112.89(12) . . ?
C7 C4 H4 109.1 . . ?
N9 N5 C15 120.65(13) . . ?
C12 N5 N9 109.20(13) . . ?
C12 N5 C15 129.86(14) . . ?
O1 C6 C4 109.97(11) . . ?
O1 C6 H6 109.3 . . ?
O1 C6 C8 106.50(12) . . ?
C4 C6 H6 109.3 . . ?
C8 C6 C4 112.29(12) . . ?
C8 C6 H6 109.3 . . ?
O2 C7 C4 107.54(11) . . ?
O2 C7 C10 110.97(12) . . ?
O2 C7 C13 109.04(12) . . ?
C10 C7 C4 108.48(12) . . ?
C13 C7 C4 107.17(12) . . ?
C13 C7 C10 113.42(12) . . ?
C11 C8 C6 120.65(14) . . ?
C16 C8 C6 120.36(15) . . ?
C16 C8 C11 118.96(15) . . ?
C14 N9 N5 105.48(13) . . ?
C21 C10 C7 122.77(15) . . ?
C26 C10 C7 119.89(15) . . ?
C26 C10 C21 117.20(17) . . ?
C8 C11 H11 119.9 . . ?
C18 C11 C8 120.22(16) . . ?
C18 C11 H11 119.9 . . ?
O1 C12 N5 121.61(14) . . ?
O1 C12 C13 128.83(14) . . ?
N5 C12 C13 109.57(13) . . ?
C12 C13 C7 121.78(13) . . ?
C12 C13 C14 103.99(14) . . ?
C14 C13 C7 134.12(15) . . ?
N9 C14 C13 111.74(15) . . ?
N9 C14 C23 120.24(15) . . ?
C13 C14 C23 127.93(16) . . ?
C19 C15 N5 119.73(17) . . ?
C20 C15 N5 120.99(15) . . ?
C20 C15 C19 119.25(17) . . ?
C8 C16 H16 119.8 . . ?
C17 C16 C8 120.42(18) . . ?
C17 C16 H16 119.8 . . ?
C16 C17 H17 119.8 . . ?
C22 C17 C16 120.46(18) . . ?
C22 C17 H17 119.8 . . ?
C11 C18 H18 119.9 . . ?
C22 C18 C11 120.18(19) . . ?
C22 C18 H18 119.9 . . ?
C15 C19 H19 120.1 . . ?
C24 C19 C15 119.8(2) . . ?
C24 C19 H19 120.1 . . ?
C15 C20 H20 120.3 . . ?
C15 C20 C29 119.38(19) . . ?
C29 C20 H20 120.3 . . ?
C10 C21 H21 119.8 . . ?
C10 C21 C30 120.41(19) . . ?
C30 C21 H21 119.8 . . ?
C17 C22 C18 119.74(18) . . ?
C17 C22 H22 120.1 . . ?
C18 C22 H22 120.1 . . ?
C14 C23 H23A 109.5 . . ?
C14 C23 H23B 109.5 . . ?
C14 C23 H23C 109.5 . . ?
H23A C23 H23B 109.5 . . ?
H23A C23 H23C 109.5 . . ?
H23B C23 H23C 109.5 . . ?
C19 C24 H24 119.6 . . ?
C27 C24 C19 120.9(2) . . ?
C27 C24 H24 119.6 . . ?
C28 C25 H25 120.7 . . ?
C30 C25 H25 120.7 . . ?
C30 C25 C28 118.7(2) . . ?
C10 C26 H26 119.1 . . ?
C10 C26 C28 121.81(19) . . ?
C28 C26 H26 119.1 . . ?
C24 C27 H27 120.4 . . ?
C24 C27 C29 119.2(2) . . ?
C29 C27 H27 120.4 . . ?
C25 C28 C26 120.6(2) . . ?
C25 C28 H28 119.7 . . ?
C26 C28 H28 119.7 . . ?
C20 C29 H29 119.3 . . ?
C27 C29 C20 121.4(2) . . ?
C27 C29 H29 119.3 . . ?
C21 C30 H30 119.3 . . ?
C25 C30 C21 121.3(2) . . ?
C25 C30 H30 119.3 . . ?

loop_
_geom_bond_atom_site_label_1
_geom_bond_atom_site_label_2
_geom_bond_distance
_geom_bond_site_symmetry_2
_geom_bond_publ_flag
O1 C6 1.4563(17) . ?
O1 C12 1.3459(18) . ?
O2 C7 1.4415(17) . ?
O2 H2 0.88(2) . ?
O3 H3 0.8200 . ?
O3 C4 1.4144(16) . ?
C4 H4 0.9800 . ?
C4 C6 1.536(2) . ?
C4 C7 1.552(2) . ?
N5 N9 1.3859(19) . ?
N5 C12 1.3590(19) . ?
N5 C15 1.421(2) . ?
C6 H6 0.9800 . ?
C6 C8 1.503(2) . ?
C7 C10 1.532(2) . ?
C7 C13 1.493(2) . ?
C8 C11 1.386(2) . ?
C8 C16 1.385(2) . ?
N9 C14 1.326(2) . ?
C10 C21 1.368(2) . ?
C10 C26 1.364(2) . ?
C11 H11 0.9300 . ?
C11 C18 1.384(2) . ?
C12 C13 1.359(2) . ?
C13 C14 1.416(2) . ?
C14 C23 1.492(2) . ?
C15 C19 1.384(2) . ?
C15 C20 1.380(3) . ?
C16 H16 0.9300 . ?
C16 C17 1.381(3) . ?
C17 H17 0.9300 . ?
C17 C22 1.368(3) . ?
C18 H18 0.9300 . ?
C18 C22 1.382(3) . ?
C19 H19 0.9300 . ?
C19 C24 1.383(3) . ?
C20 H20 0.9300 . ?
C20 C29 1.382(3) . ?
C21 H21 0.9300 . ?
C21 C30 1.393(3) . ?
C22 H22 0.9300 . ?
C23 H23A 0.9600 . ?
C23 H23B 0.9600 . ?
C23 H23C 0.9600 . ?
C24 H24 0.9300 . ?
C24 C27 1.359(3) . ?
C25 H25 0.9300 . ?
C25 C28 1.348(3) . ?
C25 C30 1.347(3) . ?
C26 H26 0.9300 . ?
C26 C28 1.381(3) . ?
C27 H27 0.9300 . ?
C27 C29 1.364(3) . ?
C28 H28 0.9300 . ?
C29 H29 0.9300 . ?
C30 H30 0.9300 . ?

loop_
_geom_torsion_atom_site_label_1
_geom_torsion_atom_site_label_2
_geom_torsion_atom_site_label_3
_geom_torsion_atom_site_label_4
_geom_torsion
_geom_torsion_site_symmetry_1
_geom_torsion_site_symmetry_2
_geom_torsion_site_symmetry_3
_geom_torsion_site_symmetry_4
_geom_torsion_publ_flag
O1 C6 C8 C11 -36.38(18) . . . . ?
O1 C6 C8 C16 145.72(15) . . . . ?
O1 C12 C13 C7 -5.3(3) . . . . ?
O1 C12 C13 C14 178.07(15) . . . . ?
O2 C7 C10 C21 -15.6(2) . . . . ?
O2 C7 C10 C26 168.89(18) . . . . ?
O2 C7 C13 C12 105.75(16) . . . . ?
O2 C7 C13 C14 -78.8(2) . . . . ?
O3 C4 C6 O1 178.83(11) . . . . ?
O3 C4 C6 C8 60.42(15) . . . . ?
O3 C4 C7 O2 44.64(15) . . . . ?
O3 C4 C7 C10 -75.44(14) . . . . ?
O3 C4 C7 C13 161.75(12) . . . . ?
C4 C6 C8 C11 84.04(17) . . . . ?
C4 C6 C8 C16 -93.85(17) . . . . ?
C4 C7 C10 C21 102.36(18) . . . . ?
C4 C7 C10 C26 -73.2(2) . . . . ?
C4 C7 C13 C12 -10.37(19) . . . . ?
C4 C7 C13 C14 165.09(17) . . . . ?
N5 N9 C14 C13 -0.24(19) . . . . ?
N5 N9 C14 C23 176.58(16) . . . . ?
N5 C12 C13 C7 175.14(14) . . . . ?
N5 C12 C13 C14 -1.50(18) . . . . ?
N5 C15 C19 C24 176.61(17) . . . . ?
N5 C15 C20 C29 -175.38(18) . . . . ?
C6 O1 C12 N5 166.89(14) . . . . ?
C6 O1 C12 C13 -12.6(2) . . . . ?
C6 C4 C7 O2 -75.11(15) . . . . ?
C6 C4 C7 C10 164.81(12) . . . . ?
C6 C4 C7 C13 42.00(15) . . . . ?
C6 C8 C11 C18 -178.25(15) . . . . ?
C6 C8 C16 C17 177.11(15) . . . . ?
C7 C4 C6 O1 -61.37(15) . . . . ?
C7 C4 C6 C8 -179.77(12) . . . . ?
C7 C10 C21 C30 -175.26(18) . . . . ?
C7 C10 C26 C28 175.8(2) . . . . ?
C7 C13 C14 N9 -174.94(16) . . . . ?
C7 C13 C14 C23 8.5(3) . . . . ?
C8 C11 C18 C22 0.8(3) . . . . ?
C8 C16 C17 C22 1.5(3) . . . . ?
N9 N5 C12 O1 -178.16(13) . . . . ?
N9 N5 C12 C13 1.45(18) . . . . ?
N9 N5 C15 C19 18.0(2) . . . . ?
N9 N5 C15 C20 -163.73(16) . . . . ?
C10 C7 C13 C12 -130.07(15) . . . . ?
C10 C7 C13 C14 45.4(2) . . . . ?
C10 C21 C30 C25 -0.6(4) . . . . ?
C10 C26 C28 C25 -0.2(4) . . . . ?
C11 C8 C16 C17 -0.8(2) . . . . ?
C11 C18 C22 C17 -0.2(3) . . . . ?
C12 O1 C6 C4 43.92(16) . . . . ?
C12 O1 C6 C8 165.83(12) . . . . ?
C12 N5 N9 C14 -0.72(18) . . . . ?
C12 N5 C15 C19 -155.06(17) . . . . ?
C12 N5 C15 C20 23.2(3) . . . . ?
C12 C13 C14 N9 1.08(19) . . . . ?
C12 C13 C14 C23 -175.43(18) . . . . ?
C13 C7 C10 C21 -138.69(17) . . . . ?
C13 C7 C10 C26 45.8(2) . . . . ?
C15 N5 N9 C14 -175.12(15) . . . . ?
C15 N5 C12 O1 -4.4(3) . . . . ?
C15 N5 C12 C13 175.17(16) . . . . ?
C15 C19 C24 C27 0.0(3) . . . . ?
C15 C20 C29 C27 -2.5(3) . . . . ?
C16 C8 C11 C18 -0.3(2) . . . . ?
C16 C17 C22 C18 -0.9(3) . . . . ?
C19 C15 C20 C29 2.9(3) . . . . ?
C19 C24 C27 C29 0.3(4) . . . . ?
C20 C15 C19 C24 -1.6(3) . . . . ?
C21 C10 C26 C28 0.0(4) . . . . ?
C24 C27 C29 C20 0.9(4) . . . . ?
C26 C10 C21 C30 0.4(3) . . . . ?
C28 C25 C30 C21 0.3(4) . . . . ?
C30 C25 C28 C26 0.1(4) . . . . ?
